data_7710981
loop_
_publ_author_name
'Balogov\'a, Michaela'
'Sharma, Shubham'
'Cherek, Paulina'
'\'Olafsson, Sigurjon N.'
'J\'onsd\'ottir, Sigr\'i&#x00F0;ur'
'Ogmundsdottir, Helga M.'
'Damodaran, Krishna K.'

_publ_section_title
;
 Cytotoxic Effects of Halogenated Tin Phosphinoyldithioformate Complexes
 Against Several Cancer Cell Lines
;
_journal_name_full 'Dalton Transactions'
_journal_paper_doi 10.1039/D2DT01127A
_journal_year 2022
_chemical_formula_sum 'C36 H33 Cl O2 P2 S4 Sn'
_chemical_formula_weight 841.94
_space_group_crystal_system orthorhombic
_space_group_IT_number 33
_space_group_name_Hall 'P 2c -2n'
_space_group_name_H-M_alt 'P n a 21'
_atom_sites_solution_hydrogens geom
_audit_creation_method SHELXL-2014/7
_audit_update_record
;
2022-03-28 deposited with the CCDC.	2022-08-15 downloaded from the CCDC.
;
_cell_angle_alpha 90
_cell_angle_beta 90
_cell_angle_gamma 90
_cell_formula_units_Z 8
_cell_length_a 40.622(2)
_cell_length_b 11.0930(7)
_cell_length_c 17.1001(9)
_cell_measurement_reflns_used 9955
_cell_measurement_temperature 150(2)
_cell_measurement_theta_max 26.05
_cell_measurement_theta_min 2.97
_cell_volume 7705.6(7)
_computing_cell_refinement 'SAINT V8.35A (Bruker, 2016)'
_computing_data_collection 'SAINT V8.35A (Bruker, 2016)'
_computing_data_reduction 'SAINT V8.35A (Bruker, 2016)'
_computing_molecular_graphics 'MERCURY CSD 4.2.0'
_computing_publication_material 'MERCURY CSD 4.2.0'
_computing_structure_refinement 'SHELXL-2014/7 (Sheldrick, 2014)'
_computing_structure_solution 'SAINT V8.35A (Bruker, 2016)'
_diffrn_ambient_temperature 150(2)
_diffrn_measured_fraction_theta_full 0.998
_diffrn_measured_fraction_theta_max 0.996
_diffrn_measurement_device_type 'Bruker APEX-II CCD'
_diffrn_measurement_method '\f and \w scans'
_diffrn_radiation_type MoK\a
_diffrn_radiation_wavelength 0.71073
_diffrn_reflns_av_R_equivalents 0.0541
_diffrn_reflns_av_unetI/netI 0.0267
_diffrn_reflns_Laue_measured_fraction_full 0.998
_diffrn_reflns_Laue_measured_fraction_max 0.996
_diffrn_reflns_limit_h_max 50
_diffrn_reflns_limit_h_min -50
_diffrn_reflns_limit_k_max 13
_diffrn_reflns_limit_k_min -13
_diffrn_reflns_limit_l_max 20
_diffrn_reflns_limit_l_min -21
_diffrn_reflns_number 105525
_diffrn_reflns_point_group_measured_fraction_full 0.994
_diffrn_reflns_point_group_measured_fraction_max 0.988
_diffrn_reflns_theta_full 25.242
_diffrn_reflns_theta_max 26.059
_diffrn_reflns_theta_min 2.969
_exptl_absorpt_coefficient_mu 1.063
_exptl_absorpt_correction_T_max 0.7453
_exptl_absorpt_correction_T_min 0.6537
_exptl_absorpt_correction_type multi-scan
_exptl_absorpt_process_details
;
SADABS-2016/2 (Bruker,2016/2) was used for absorption correction.
wR2(int) was 0.0703 before and 0.0563 after correction.
The Ratio of minimum to maximum transmission is 0.8771.
The \l/2 correction factor is Not present.
;
_exptl_crystal_colour VIOLET-RED
_exptl_crystal_density_diffrn 1.451
_exptl_crystal_description BLOCK
_exptl_crystal_F_000 3408
_exptl_crystal_size_max 0.500
_exptl_crystal_size_mid 0.240
_exptl_crystal_size_min 0.150
_refine_diff_density_max 0.629
_refine_diff_density_min -0.772
_refine_diff_density_rms 0.075
_refine_ls_abs_structure_details
;
 Flack x determined using 6372 quotients [(I+)-(I-)]/[(I+)+(I-)]
 (Parsons, Flack and Wagner, Acta Cryst. B69 (2013) 249-259).
;
_refine_ls_abs_structure_Flack -0.009(5)
_refine_ls_extinction_method none
_refine_ls_goodness_of_fit_ref 1.106
_refine_ls_hydrogen_treatment constr
_refine_ls_matrix_type full
_refine_ls_number_parameters 859
_refine_ls_number_reflns 15071
_refine_ls_number_restraints 1
_refine_ls_restrained_S_all 1.105
_refine_ls_R_factor_all 0.0368
_refine_ls_R_factor_gt 0.0336
_refine_ls_shift/su_max 0.032
_refine_ls_shift/su_mean 0.001
_refine_ls_structure_factor_coef Fsqd
_refine_ls_weighting_details 'w=1/[\s^2^(Fo^2^)+(0.0247P)^2^+12.5780P] where P=(Fo^2^+2Fc^2^)/3'
_refine_ls_weighting_scheme calc
_refine_ls_wR_factor_gt 0.0739
_refine_ls_wR_factor_ref 0.0754
_reflns_Friedel_coverage 0.917
_reflns_Friedel_fraction_full 0.989
_reflns_Friedel_fraction_max 0.980
_reflns_number_gt 14326
_reflns_number_total 15071
_reflns_threshold_expression 'I > 2\s(I)'
_cod_data_source_file d2dt01127a2.cif
_cod_data_source_block mo_ss_sndbptf2_4_0ma_a_sq
_cod_original_cell_volume 7705.7(8)
_cod_database_code 7710981
_shelx_shelxl_version_number 2014/7
_shelx_space_group_comment
;
The symmetry employed for this shelxl refinement is uniquely defined
by the following loop, which should always be used as a source of
symmetry information in preference to the above space-group names.
They are only intended as comments.
;
_shelx_estimated_absorpt_t_min 0.619
_shelx_estimated_absorpt_t_max 0.857

loop_
_space_group_symop_operation_xyz
'x, y, z'
'-x, -y, z+1/2'
'x+1/2, -y+1/2, z'
'-x+1/2, y+1/2, z+1/2'

loop_
_atom_site_label
_atom_site_type_symbol
_atom_site_fract_x
_atom_site_fract_y
_atom_site_fract_z
_atom_site_U_iso_or_equiv
_atom_site_adp_type
_atom_site_occupancy
_atom_site_site_symmetry_order
_atom_site_calc_flag
_atom_site_refinement_flags_posn
_atom_site_refinement_flags_adp
_atom_site_refinement_flags_occupancy
_atom_site_disorder_assembly
_atom_site_disorder_group
Sn1 Sn 0.73931(2) 0.52824(3) 0.46898(2) 0.02188(8) Uani 1 1 d . . . . .
Cl1 Cl 0.77625(3) 0.43756(14) 0.56489(10) 0.0337(3) Uani 1 1 d . . . . .
S2 S 0.77979(4) 0.49228(15) 0.35656(10) 0.0332(3) Uani 1 1 d . . . . .
C3 C 0.76112(14) 0.5643(5) 0.2803(3) 0.0278(13) Uani 1 1 d . . . . .
S4 S 0.77778(4) 0.58792(18) 0.19457(10) 0.0436(4) Uani 1 1 d . . . . .
P5 P 0.71861(4) 0.61691(13) 0.29402(9) 0.0240(3) Uani 1 1 d . . . . .
O6 O 0.70609(9) 0.5824(3) 0.3747(2) 0.0238(8) Uani 1 1 d . . . . .
C7 C 0.71870(16) 0.7782(5) 0.2765(4) 0.0345(14) Uani 1 1 d . . . . .
H7A H 0.7333 0.8174 0.3151 0.041 Uiso 1 1 calc R U . . .
H7B H 0.7279 0.7938 0.2238 0.041 Uiso 1 1 calc R U . . .
C8 C 0.68444(15) 0.8353(5) 0.2819(3) 0.0277(13) Uani 1 1 d . . . . .
C9 C 0.67294(18) 0.8825(6) 0.3516(4) 0.0393(16) Uani 1 1 d . . . . .
H9 H 0.6857 0.8751 0.3978 0.047 Uiso 1 1 calc R U . . .
C10 C 0.64262(19) 0.9409(6) 0.3540(4) 0.0451(17) Uani 1 1 d . . . . .
H10 H 0.6349 0.9750 0.4015 0.054 Uiso 1 1 calc R U . . .
C11 C 0.62371(16) 0.9490(6) 0.2871(4) 0.0395(16) Uani 1 1 d . . . . .
H11 H 0.6031 0.9893 0.2886 0.047 Uiso 1 1 calc R U . . .
C12 C 0.63466(16) 0.8990(6) 0.2184(4) 0.0372(15) Uani 1 1 d . . . . .
H12 H 0.6213 0.9032 0.1728 0.045 Uiso 1 1 calc R U . . .
C13 C 0.66487(15) 0.8427(5) 0.2153(4) 0.0291(13) Uani 1 1 d . . . . .
H13 H 0.6724 0.8088 0.1675 0.035 Uiso 1 1 calc R U . . .
C14 C 0.69371(16) 0.5500(5) 0.2189(3) 0.0294(13) Uani 1 1 d . . . . .
H14A H 0.6710 0.5823 0.2229 0.035 Uiso 1 1 calc R U . . .
H14B H 0.7026 0.5737 0.1672 0.035 Uiso 1 1 calc R U . . .
C15 C 0.69238(14) 0.4144(5) 0.2234(3) 0.0248(12) Uani 1 1 d . . . . .
C16 C 0.71122(14) 0.3440(6) 0.1736(3) 0.0292(13) Uani 1 1 d . . . . .
H16 H 0.7257 0.3811 0.1371 0.035 Uiso 1 1 calc R U . . .
C17 C 0.70897(16) 0.2206(6) 0.1768(4) 0.0357(14) Uani 1 1 d . . . . .
H17 H 0.7217 0.1729 0.1420 0.043 Uiso 1 1 calc R U . . .
C18 C 0.68851(16) 0.1649(6) 0.2299(4) 0.0369(15) Uani 1 1 d . . . . .
H18 H 0.6873 0.0794 0.2319 0.044 Uiso 1 1 calc R U . . .
C19 C 0.66975(17) 0.2336(6) 0.2799(4) 0.0369(15) Uani 1 1 d . . . . .
H19 H 0.6554 0.1957 0.3163 0.044 Uiso 1 1 calc R U . . .
C20 C 0.67188(14) 0.3581(5) 0.2771(3) 0.0278(13) Uani 1 1 d . . . . .
H20 H 0.6592 0.4055 0.3123 0.033 Uiso 1 1 calc R U . . .
S21 S 0.71867(4) 0.31342(13) 0.44174(9) 0.0299(3) Uani 1 1 d . . . . .
C22 C 0.68794(14) 0.2944(5) 0.5075(3) 0.0284(12) Uani 1 1 d . . . . .
S23 S 0.66580(4) 0.17159(15) 0.52267(11) 0.0405(4) Uani 1 1 d . . . . .
P24 P 0.67845(3) 0.42162(13) 0.56975(9) 0.0249(3) Uani 1 1 d . . . . .
O25 O 0.69802(9) 0.5322(3) 0.5448(2) 0.0246(8) Uani 1 1 d . . . . .
C26 C 0.68924(16) 0.3767(6) 0.6681(3) 0.0329(14) Uani 1 1 d . . . . .
H26A H 0.6736 0.3140 0.6860 0.039 Uiso 1 1 calc R U . . .
H26B H 0.7116 0.3409 0.6677 0.039 Uiso 1 1 calc R U . . .
C26A C 0.49694(19) 1.0223(7) 0.3345(4) 0.0433(17) Uani 1 1 d . . . . .
H26C H 0.5166 1.0616 0.3120 0.052 Uiso 1 1 calc R U . . .
H26D H 0.4874 0.9697 0.2936 0.052 Uiso 1 1 calc R U . . .
C27 C 0.68858(17) 0.4810(6) 0.7250(4) 0.0339(14) Uani 1 1 d . . . . .
C28 C 0.71579(19) 0.5549(7) 0.7335(4) 0.0432(17) Uani 1 1 d . . . . .
H28 H 0.7351 0.5389 0.7039 0.052 Uiso 1 1 calc R U . . .
C29 C 0.7154(2) 0.6517(7) 0.7845(5) 0.058(2) Uani 1 1 d . . . . .
H29 H 0.7341 0.7028 0.7888 0.069 Uiso 1 1 calc R U . . .
C30 C 0.6877(3) 0.6739(7) 0.8292(5) 0.063(2) Uani 1 1 d . . . . .
H30 H 0.6873 0.7394 0.8650 0.076 Uiso 1 1 calc R U . . .
C31 C 0.6608(2) 0.6011(8) 0.8216(5) 0.062(2) Uani 1 1 d . . . . .
H31 H 0.6418 0.6169 0.8522 0.074 Uiso 1 1 calc R U . . .
C32 C 0.6607(2) 0.5039(6) 0.7700(4) 0.0471(18) Uani 1 1 d . . . . .
H32 H 0.6418 0.4539 0.7655 0.057 Uiso 1 1 calc R U . . .
C33 C 0.63476(13) 0.4525(6) 0.5643(4) 0.0351(13) Uani 1 1 d . . . . .
H33A H 0.6226 0.3824 0.5854 0.042 Uiso 1 1 calc R U . . .
H33B H 0.6297 0.5229 0.5978 0.042 Uiso 1 1 calc R U . . .
C34 C 0.62290(13) 0.4777(6) 0.4827(4) 0.0361(15) Uani 1 1 d . . . . .
C35 C 0.62843(17) 0.5884(6) 0.4462(5) 0.0462(19) Uani 1 1 d . . . . .
H35 H 0.6402 0.6497 0.4731 0.055 Uiso 1 1 calc R U . . .
C36 C 0.61712(18) 0.6101(7) 0.3719(5) 0.056(2) Uani 1 1 d . . . . .
H36 H 0.6212 0.6858 0.3478 0.067 Uiso 1 1 calc R U . . .
C37 C 0.59976(19) 0.5223(9) 0.3319(5) 0.059(2) Uani 1 1 d . . . . .
H37 H 0.5918 0.5374 0.2806 0.071 Uiso 1 1 calc R U . . .
C38 C 0.59411(17) 0.4124(8) 0.3675(5) 0.054(2) Uani 1 1 d . . . . .
H38 H 0.5823 0.3514 0.3403 0.065 Uiso 1 1 calc R U . . .
C39 C 0.60531(15) 0.3905(7) 0.4415(4) 0.0408(16) Uani 1 1 d . . . . .
H39 H 0.6010 0.3147 0.4653 0.049 Uiso 1 1 calc R U . . .
C40 C 0.74796(15) 0.7177(5) 0.4863(3) 0.0279(13) Uani 1 1 d . . . . .
C41 C 0.72426(16) 0.7869(6) 0.5263(4) 0.0381(15) Uani 1 1 d . . . . .
H41 H 0.7073 0.7485 0.5555 0.046 Uiso 1 1 calc R U . . .
C42 C 0.7259(2) 0.9123(6) 0.5228(5) 0.053(2) Uani 1 1 d . . . . .
H42 H 0.7101 0.9589 0.5505 0.063 Uiso 1 1 calc R U . . .
C43 C 0.7497(2) 0.9695(7) 0.4803(6) 0.069(3) Uani 1 1 d . . . . .
H43 H 0.7500 1.0550 0.4773 0.083 Uiso 1 1 calc R U . . .
C44 C 0.7735(2) 0.9010(7) 0.4411(5) 0.057(2) Uani 1 1 d . . . . .
H44 H 0.7903 0.9404 0.4123 0.069 Uiso 1 1 calc R U . . .
C45 C 0.77260(18) 0.7761(7) 0.4441(4) 0.0414(17) Uani 1 1 d . . . . .
H45 H 0.7888 0.7303 0.4174 0.050 Uiso 1 1 calc R U . . .
Sn1A Sn 0.46900(13) 0.8171(5) 0.5647(3) 0.0246(13) Uani 0.46(8) 1 d . . P A 1
Cl1A Cl 0.4493(3) 0.8157(17) 0.7006(6) 0.063(3) Uani 0.76(10) 1 d . . P A 1
Sn1B Sn 0.46797(15) 0.8239(8) 0.5642(3) 0.0366(14) Uani 0.54(8) 1 d . . P A 2
Cl1B Cl 0.4520(7) 0.8028(17) 0.7031(14) 0.030(7) Uani 0.24(10) 1 d . . P A 2
S2A S 0.42532(4) 0.98382(14) 0.54360(10) 0.0359(4) Uani 1 1 d . . . . .
C3A C 0.39072(14) 0.9050(6) 0.5192(4) 0.0315(14) Uani 1 1 d . . . . .
S4A S 0.35394(4) 0.95779(16) 0.50261(14) 0.0520(5) Uani 1 1 d . . . . .
P5A P 0.39527(3) 0.74217(13) 0.51340(9) 0.0234(3) Uani 1 1 d . . . . .
O6A O 0.43140(9) 0.7060(3) 0.5184(2) 0.0250(8) Uani 1 1 d . . . . .
C7A C 0.37247(14) 0.6758(6) 0.5931(3) 0.0315(14) Uani 1 1 d . . . . .
H7C H 0.3841 0.6909 0.6430 0.038 Uiso 1 1 calc R U . . .
H7D H 0.3504 0.7131 0.5964 0.038 Uiso 1 1 calc R U . . .
C8A C 0.36908(14) 0.5421(5) 0.5801(3) 0.0299(13) Uani 1 1 d . . . . .
C9A C 0.34071(15) 0.4958(6) 0.5464(3) 0.0327(14) Uani 1 1 d . . . . .
H9A H 0.3231 0.5487 0.5343 0.039 Uiso 1 1 calc R U . . .
C10A C 0.33753(19) 0.3741(7) 0.5300(4) 0.0441(17) Uani 1 1 d . . . . .
H10A H 0.3178 0.3440 0.5073 0.053 Uiso 1 1 calc R U . . .
C11A C 0.3628(2) 0.2977(7) 0.5466(5) 0.056(2) Uani 1 1 d . . . . .
H11A H 0.3611 0.2146 0.5339 0.067 Uiso 1 1 calc R U . . .
C12A C 0.3905(2) 0.3407(7) 0.5813(6) 0.064(3) Uani 1 1 d . . . . .
H12A H 0.4077 0.2863 0.5944 0.077 Uiso 1 1 calc R U . . .
C13A C 0.39422(17) 0.4619(7) 0.5979(4) 0.0457(18) Uani 1 1 d . . . . .
H13A H 0.4139 0.4903 0.6215 0.055 Uiso 1 1 calc R U . . .
C14A C 0.37767(15) 0.6889(6) 0.4222(3) 0.0311(13) Uani 1 1 d . . . . .
H14C H 0.3805 0.6003 0.4199 0.037 Uiso 1 1 calc R U . . .
H14D H 0.3537 0.7053 0.4233 0.037 Uiso 1 1 calc R U . . .
C15A C 0.39165(15) 0.7424(6) 0.3480(3) 0.0311(13) Uani 1 1 d . . . . .
C16A C 0.37262(17) 0.8178(7) 0.3018(4) 0.0416(16) Uani 1 1 d . . . . .
H16A H 0.3514 0.8416 0.3193 0.050 Uiso 1 1 calc R U . . .
C17A C 0.3841(2) 0.8587(8) 0.2311(5) 0.057(2) Uani 1 1 d . . . . .
H17A H 0.3706 0.9084 0.1993 0.069 Uiso 1 1 calc R U . . .
C18A C 0.4152(2) 0.8276(9) 0.2061(4) 0.062(2) Uani 1 1 d . . . . .
H18A H 0.4232 0.8562 0.1573 0.074 Uiso 1 1 calc R U . . .
C19A C 0.4348(2) 0.7551(9) 0.2522(5) 0.058(2) Uani 1 1 d . . . . .
H19A H 0.4564 0.7344 0.2353 0.070 Uiso 1 1 calc R U . . .
C20A C 0.42313(17) 0.7124(7) 0.3230(4) 0.0422(16) Uani 1 1 d . . . . .
H20A H 0.4367 0.6624 0.3546 0.051 Uiso 1 1 calc R U . . .
S21A S 0.50927(4) 0.9952(2) 0.58788(11) 0.0507(5) Uani 1 1 d . . . . .
C22A C 0.52480(17) 1.0219(7) 0.4966(4) 0.0474(19) Uani 1 1 d . . . B 1
S23A S 0.5499(5) 1.1329(12) 0.4719(8) 0.052(2) Uani 0.54(9) 1 d . . P B 1
S23B S 0.5589(12) 1.100(5) 0.4797(18) 0.075(10) Uani 0.46(9) 1 d . . P B 2
P24A P 0.50982(4) 0.92851(15) 0.41591(9) 0.0319(4) Uani 1 1 d . . . . .
O25A O 0.48174(9) 0.8490(4) 0.4434(2) 0.0260(9) Uani 1 1 d . . . . .
C27A C 0.47221(19) 1.1183(7) 0.3548(5) 0.0501(18) Uani 1 1 d . . . . .
C28A C 0.4387(2) 1.0911(9) 0.3548(6) 0.066(2) Uani 1 1 d . . . . .
H28A H 0.4314 1.0120 0.3423 0.080 Uiso 1 1 calc R U . . .
C29A C 0.4158(2) 1.1811(12) 0.3733(8) 0.094(4) Uani 1 1 d . . . . .
H29A H 0.3929 1.1637 0.3737 0.113 Uiso 1 1 calc R U . . .
C30A C 0.4271(3) 1.2956(13) 0.3912(9) 0.112(5) Uani 1 1 d . . . . .
H30A H 0.4119 1.3550 0.4087 0.134 Uiso 1 1 calc R U . . .
C31A C 0.4600(3) 1.3251(12) 0.3839(11) 0.131(6) Uani 1 1 d . . . . .
H31A H 0.4670 1.4062 0.3903 0.157 Uiso 1 1 calc R U . . .
C32A C 0.4824(2) 1.2367(9) 0.3675(8) 0.088(4) Uani 1 1 d . . . . .
H32A H 0.5052 1.2561 0.3648 0.106 Uiso 1 1 calc R U . . .
C33A C 0.54463(15) 0.8405(7) 0.3833(4) 0.0407(16) Uani 1 1 d . . . . .
H33C H 0.5630 0.8956 0.3700 0.049 Uiso 1 1 calc R U . . .
H33D H 0.5521 0.7880 0.4267 0.049 Uiso 1 1 calc R U . . .
C34A C 0.53685(15) 0.7637(7) 0.3136(4) 0.0409(17) Uani 1 1 d . . . . .
C35A C 0.52655(18) 0.6454(8) 0.3219(5) 0.053(2) Uani 1 1 d . . . . .
H35A H 0.5238 0.6130 0.3730 0.064 Uiso 1 1 calc R U . . .
C36A C 0.5202(2) 0.5736(8) 0.2580(7) 0.066(3) Uani 1 1 d . . . . .
H36A H 0.5138 0.4920 0.2652 0.079 Uiso 1 1 calc R U . . .
C37A C 0.52305(19) 0.6194(10) 0.1839(6) 0.067(3) Uani 1 1 d . . . . .
H37A H 0.5183 0.5701 0.1399 0.081 Uiso 1 1 calc R U . . .
C38A C 0.53293(19) 0.7385(10) 0.1733(5) 0.062(2) Uani 1 1 d . . . . .
H38A H 0.5350 0.7707 0.1221 0.075 Uiso 1 1 calc R U . . .
C39A C 0.53961(17) 0.8090(7) 0.2370(4) 0.0465(18) Uani 1 1 d . . . . .
H39A H 0.5463 0.8902 0.2293 0.056 Uiso 1 1 calc R U . . .
C40A C 0.50292(14) 0.6701(6) 0.5735(5) 0.0408(16) Uani 1 1 d . . . . .
C41A C 0.5028(2) 0.5806(9) 0.5200(5) 0.069(3) Uani 1 1 d . . . . .
H41A H 0.4875 0.5832 0.4779 0.082 Uiso 1 1 calc R U . . .
C42A C 0.5248(3) 0.4843(11) 0.5256(6) 0.087(4) Uani 1 1 d . . . . .
H42A H 0.5247 0.4231 0.4868 0.104 Uiso 1 1 calc R U . . .
C43A C 0.5458(2) 0.4776(12) 0.5842(7) 0.084(4) Uani 1 1 d . . . . .
H43A H 0.5605 0.4111 0.5872 0.101 Uiso 1 1 calc R U . . .
C44A C 0.5469(2) 0.5653(11) 0.6412(7) 0.081(3) Uani 1 1 d . . . . .
H44A H 0.5624 0.5598 0.6827 0.097 Uiso 1 1 calc R U . . .
C45A C 0.5241(2) 0.6665(10) 0.6377(6) 0.075(3) Uani 1 1 d . . . . .
H45A H 0.5238 0.7270 0.6770 0.091 Uiso 1 1 calc R U . . .

loop_
_atom_site_aniso_label
_atom_site_aniso_U_11
_atom_site_aniso_U_22
_atom_site_aniso_U_33
_atom_site_aniso_U_23
_atom_site_aniso_U_13
_atom_site_aniso_U_12
Sn1 0.02058(16) 0.02083(17) 0.02424(17) 0.00181(16) -0.00260(16) 0.00003(14)
Cl1 0.0317(7) 0.0323(8) 0.0372(7) 0.0058(7) -0.0104(7) 0.0038(6)
S2 0.0289(8) 0.0325(8) 0.0383(9) 0.0036(7) 0.0060(6) 0.0096(6)
C3 0.032(3) 0.022(3) 0.029(3) -0.003(2) 0.001(2) -0.007(2)
S4 0.0466(10) 0.0505(11) 0.0338(9) 0.0030(8) 0.0116(7) -0.0127(8)
P5 0.0281(7) 0.0175(7) 0.0263(7) 0.0025(6) -0.0057(6) -0.0044(6)
O6 0.0233(19) 0.022(2) 0.026(2) -0.0010(16) -0.0048(15) -0.0013(16)
C7 0.037(3) 0.021(3) 0.045(4) 0.004(3) -0.013(3) -0.006(3)
C8 0.035(3) 0.017(3) 0.031(3) 0.006(2) -0.005(2) -0.007(2)
C9 0.057(4) 0.033(4) 0.029(3) 0.000(3) -0.008(3) -0.009(3)
C10 0.056(4) 0.035(4) 0.045(4) -0.008(3) 0.010(3) -0.005(3)
C11 0.029(3) 0.027(3) 0.063(5) 0.005(3) 0.005(3) -0.009(3)
C12 0.035(3) 0.033(4) 0.044(4) 0.005(3) -0.009(3) -0.009(3)
C13 0.034(3) 0.022(3) 0.031(3) 0.006(2) -0.005(2) -0.007(2)
C14 0.040(3) 0.021(3) 0.027(3) 0.003(2) -0.012(3) -0.007(3)
C15 0.025(3) 0.022(3) 0.027(3) 0.002(2) -0.006(2) -0.007(2)
C16 0.027(3) 0.031(3) 0.030(3) 0.003(3) 0.001(2) -0.002(2)
C17 0.034(3) 0.031(3) 0.042(4) -0.006(3) -0.001(3) 0.004(3)
C18 0.045(4) 0.018(3) 0.048(4) 0.000(3) -0.007(3) -0.003(3)
C19 0.044(4) 0.027(3) 0.040(4) 0.005(3) -0.001(3) -0.015(3)
C20 0.026(3) 0.025(3) 0.032(3) -0.005(2) 0.002(2) -0.004(2)
S21 0.0360(8) 0.0200(7) 0.0337(8) -0.0039(6) 0.0017(6) 0.0004(6)
C22 0.031(3) 0.023(3) 0.031(3) 0.002(2) -0.006(2) 0.001(2)
S23 0.0411(9) 0.0239(8) 0.0567(11) -0.0001(7) 0.0005(8) -0.0106(7)
P24 0.0238(7) 0.0215(7) 0.0294(7) 0.0003(7) 0.0000(6) -0.0013(5)
O25 0.0252(19) 0.020(2) 0.029(2) 0.0015(15) 0.0029(15) 0.0025(15)
C26 0.042(4) 0.029(3) 0.028(3) 0.005(3) -0.001(3) -0.008(3)
C26A 0.047(4) 0.039(4) 0.044(4) 0.005(3) 0.013(3) -0.009(3)
C27 0.051(4) 0.026(3) 0.025(3) 0.003(3) 0.005(3) -0.002(3)
C28 0.053(4) 0.043(4) 0.033(4) -0.003(3) 0.009(3) -0.010(3)
C29 0.083(6) 0.045(5) 0.045(4) -0.004(4) 0.008(4) -0.030(4)
C30 0.115(8) 0.034(4) 0.041(4) -0.003(3) 0.021(5) -0.019(5)
C31 0.086(6) 0.055(5) 0.044(4) 0.000(4) 0.031(4) 0.001(5)
C32 0.063(5) 0.034(4) 0.045(4) 0.003(3) 0.017(4) -0.012(3)
C33 0.024(3) 0.034(3) 0.047(4) 0.002(3) 0.004(3) -0.003(2)
C34 0.016(2) 0.041(3) 0.051(4) -0.002(3) 0.002(3) -0.001(2)
C35 0.034(3) 0.032(4) 0.073(5) 0.005(3) -0.012(3) 0.001(3)
C36 0.040(4) 0.046(5) 0.081(6) 0.021(4) -0.009(4) 0.014(4)
C37 0.037(4) 0.087(7) 0.052(5) 0.006(5) -0.008(3) 0.017(4)
C38 0.029(4) 0.072(6) 0.061(5) -0.016(4) -0.006(3) -0.007(4)
C39 0.024(3) 0.040(4) 0.058(5) 0.000(3) 0.002(3) -0.003(3)
C40 0.035(3) 0.018(3) 0.031(3) 0.004(2) -0.012(2) -0.003(2)
C41 0.043(4) 0.023(3) 0.048(4) -0.004(3) -0.020(3) 0.008(3)
C42 0.061(5) 0.022(3) 0.075(5) -0.010(4) -0.043(4) 0.011(3)
C43 0.097(6) 0.020(3) 0.092(7) 0.016(4) -0.066(6) -0.012(4)
C44 0.069(5) 0.042(5) 0.060(5) 0.018(4) -0.032(4) -0.035(4)
C45 0.044(4) 0.040(4) 0.040(4) 0.005(3) -0.015(3) -0.018(3)
Sn1A 0.0171(17) 0.019(4) 0.038(3) -0.0004(12) 0.0031(13) -0.0064(12)
Cl1A 0.044(3) 0.118(9) 0.027(3) -0.007(3) 0.004(2) -0.035(4)
Sn1B 0.0255(16) 0.067(4) 0.0172(19) -0.0036(14) 0.0036(12) -0.0136(14)
Cl1B 0.050(9) 0.023(15) 0.019(7) -0.003(4) 0.002(5) 0.005(9)
S2A 0.0307(8) 0.0267(8) 0.0504(10) -0.0135(7) 0.0084(7) -0.0107(6)
C3A 0.025(3) 0.031(3) 0.039(4) -0.011(3) 0.006(2) -0.007(2)
S4A 0.0303(8) 0.0321(9) 0.0935(15) -0.0104(9) -0.0050(9) 0.0048(7)
P5A 0.0208(7) 0.0231(8) 0.0264(7) -0.0046(6) 0.0049(6) -0.0051(6)
O6A 0.0234(19) 0.021(2) 0.031(2) -0.0024(17) 0.0054(16) -0.0046(16)
C7A 0.027(3) 0.039(4) 0.028(3) -0.007(3) 0.010(2) -0.011(3)
C8A 0.035(3) 0.031(3) 0.023(3) 0.005(2) 0.007(2) -0.003(3)
C9A 0.036(3) 0.032(3) 0.031(3) 0.003(2) -0.001(2) -0.004(3)
C10A 0.062(5) 0.046(4) 0.024(3) -0.001(3) 0.004(3) -0.023(4)
C11A 0.087(6) 0.027(4) 0.054(5) 0.002(3) 0.021(4) -0.004(4)
C12A 0.065(5) 0.039(5) 0.089(7) 0.021(4) 0.008(5) 0.015(4)
C13A 0.036(4) 0.047(4) 0.055(4) 0.017(3) -0.009(3) -0.003(3)
C14A 0.032(3) 0.030(3) 0.032(3) -0.007(3) -0.001(2) -0.009(3)
C15A 0.034(3) 0.033(3) 0.027(3) -0.006(3) 0.000(2) -0.010(3)
C16A 0.038(4) 0.043(4) 0.044(4) 0.004(3) -0.007(3) -0.011(3)
C17A 0.067(5) 0.061(5) 0.044(4) 0.011(4) -0.012(4) -0.014(4)
C18A 0.075(6) 0.081(6) 0.029(4) 0.005(4) 0.006(4) -0.031(5)
C19A 0.052(5) 0.078(6) 0.044(4) -0.014(4) 0.015(4) -0.009(4)
C20A 0.040(4) 0.051(4) 0.036(4) -0.009(3) 0.003(3) 0.000(3)
S21A 0.0380(9) 0.0718(14) 0.0422(10) -0.0238(9) 0.0098(7) -0.0293(9)
C22A 0.041(4) 0.057(5) 0.044(4) -0.012(3) 0.009(3) -0.026(3)
S23A 0.043(4) 0.039(5) 0.073(3) 0.004(3) -0.010(4) -0.022(3)
S23B 0.066(12) 0.088(15) 0.072(8) -0.026(8) 0.026(7) -0.058(13)
P24A 0.0293(8) 0.0333(9) 0.0331(9) -0.0050(7) 0.0091(6) -0.0126(7)
O25A 0.026(2) 0.024(2) 0.028(2) -0.0022(16) 0.0034(15) -0.0057(16)
C27A 0.052(5) 0.045(4) 0.053(5) 0.002(4) 0.010(4) -0.004(4)
C28A 0.053(5) 0.066(6) 0.080(6) 0.028(5) 0.007(4) -0.003(4)
C29A 0.045(5) 0.104(9) 0.133(10) 0.038(8) 0.009(6) 0.015(6)
C30A 0.087(9) 0.093(10) 0.156(13) -0.035(9) 0.030(8) 0.022(7)
C31A 0.072(8) 0.077(8) 0.244(19) -0.056(10) 0.009(10) 0.012(6)
C32A 0.060(6) 0.047(6) 0.156(11) -0.026(6) 0.017(7) 0.002(5)
C33A 0.021(3) 0.058(5) 0.043(4) -0.001(3) 0.006(3) -0.006(3)
C34A 0.020(3) 0.058(5) 0.045(4) -0.016(3) 0.004(3) -0.002(3)
C35A 0.035(4) 0.051(5) 0.074(6) 0.002(4) 0.010(4) 0.000(3)
C36A 0.043(5) 0.048(5) 0.107(8) -0.025(5) 0.005(5) -0.003(4)
C37A 0.035(4) 0.083(7) 0.085(7) -0.050(6) -0.009(4) 0.012(4)
C38A 0.045(4) 0.095(7) 0.047(5) -0.025(5) 0.000(3) 0.008(5)
C39A 0.038(4) 0.054(5) 0.048(4) -0.008(3) 0.013(3) -0.003(3)
C40A 0.027(3) 0.043(4) 0.052(4) 0.022(3) -0.001(3) -0.001(3)
C41A 0.061(5) 0.092(7) 0.053(5) 0.009(5) 0.015(4) 0.037(5)
C42A 0.094(8) 0.098(8) 0.068(6) 0.024(6) 0.030(6) 0.051(7)
C43A 0.048(5) 0.111(9) 0.093(8) 0.042(7) 0.023(5) 0.031(6)
C44A 0.033(4) 0.100(8) 0.108(9) 0.058(7) -0.014(5) -0.008(5)
C45A 0.043(5) 0.098(8) 0.085(7) 0.034(6) -0.021(4) -0.021(5)

loop_
_atom_type_symbol
_atom_type_description
_atom_type_scat_dispersion_real
_atom_type_scat_dispersion_imag
_atom_type_scat_source
C C 0.0033 0.0016 'International Tables Vol C Tables 4.2.6.8 and 6.1.1.4'
H H 0.0000 0.0000 'International Tables Vol C Tables 4.2.6.8 and 6.1.1.4'
Cl Cl 0.1484 0.1585 'International Tables Vol C Tables 4.2.6.8 and 6.1.1.4'
O O 0.0106 0.0060 'International Tables Vol C Tables 4.2.6.8 and 6.1.1.4'
P P 0.1023 0.0942 'International Tables Vol C Tables 4.2.6.8 and 6.1.1.4'
S S 0.1246 0.1234 'International Tables Vol C Tables 4.2.6.8 and 6.1.1.4'
Sn Sn -0.6537 1.4246 'International Tables Vol C Tables 4.2.6.8 and 6.1.1.4'

loop_
_geom_angle_atom_site_label_1
_geom_angle_atom_site_label_2
_geom_angle_atom_site_label_3
_geom_angle
_geom_angle_site_symmetry_1
_geom_angle_site_symmetry_3
_geom_angle_publ_flag
O25 Sn1 C40 91.4(2) . . ?
O25 Sn1 O6 87.52(14) . . ?
C40 Sn1 O6 86.20(17) . . ?
O25 Sn1 Cl1 94.83(11) . . ?
C40 Sn1 Cl1 102.12(15) . . ?
O6 Sn1 Cl1 171.27(11) . . ?
O25 Sn1 S2 165.94(11) . . ?
C40 Sn1 S2 98.65(17) . . ?
O6 Sn1 S2 83.43(11) . . ?
Cl1 Sn1 S2 92.60(5) . . ?
O25 Sn1 S21 82.63(11) . . ?
C40 Sn1 S21 169.91(16) . . ?
O6 Sn1 S21 85.39(11) . . ?
Cl1 Sn1 S21 86.57(5) . . ?
S2 Sn1 S21 85.93(5) . . ?
C3 S2 Sn1 102.4(2) . . ?
S4 C3 S2 125.2(4) . . ?
S4 C3 P5 116.9(3) . . ?
S2 C3 P5 117.9(3) . . ?
O6 P5 C14 110.9(3) . . ?
O6 P5 C7 113.5(3) . . ?
C14 P5 C7 106.9(3) . . ?
O6 P5 C3 110.5(2) . . ?
C14 P5 C3 107.8(3) . . ?
C7 P5 C3 106.9(3) . . ?
P5 O6 Sn1 122.2(2) . . ?
C8 C7 P5 113.3(4) . . ?
C8 C7 H7A 108.9 . . ?
P5 C7 H7A 108.9 . . ?
C8 C7 H7B 108.9 . . ?
P5 C7 H7B 108.9 . . ?
H7A C7 H7B 107.7 . . ?
C9 C8 C13 119.3(6) . . ?
C9 C8 C7 121.0(6) . . ?
C13 C8 C7 119.6(6) . . ?
C8 C9 C10 120.0(6) . . ?
C8 C9 H9 120.0 . . ?
C10 C9 H9 120.0 . . ?
C11 C10 C9 119.9(6) . . ?
C11 C10 H10 120.0 . . ?
C9 C10 H10 120.0 . . ?
C12 C11 C10 120.1(6) . . ?
C12 C11 H11 119.9 . . ?
C10 C11 H11 119.9 . . ?
C11 C12 C13 120.3(6) . . ?
C11 C12 H12 119.8 . . ?
C13 C12 H12 119.8 . . ?
C12 C13 C8 120.3(6) . . ?
C12 C13 H13 119.9 . . ?
C8 C13 H13 119.9 . . ?
C15 C14 P5 113.3(4) . . ?
C15 C14 H14A 108.9 . . ?
P5 C14 H14A 108.9 . . ?
C15 C14 H14B 108.9 . . ?
P5 C14 H14B 108.9 . . ?
H14A C14 H14B 107.7 . . ?
C20 C15 C16 119.0(5) . . ?
C20 C15 C14 120.3(5) . . ?
C16 C15 C14 120.7(5) . . ?
C17 C16 C15 120.0(6) . . ?
C17 C16 H16 120.0 . . ?
C15 C16 H16 120.0 . . ?
C16 C17 C18 120.9(6) . . ?
C16 C17 H17 119.5 . . ?
C18 C17 H17 119.5 . . ?
C19 C18 C17 119.7(6) . . ?
C19 C18 H18 120.1 . . ?
C17 C18 H18 120.1 . . ?
C18 C19 C20 119.7(6) . . ?
C18 C19 H19 120.1 . . ?
C20 C19 H19 120.1 . . ?
C15 C20 C19 120.6(6) . . ?
C15 C20 H20 119.7 . . ?
C19 C20 H20 119.7 . . ?
C22 S21 Sn1 103.7(2) . . ?
S23 C22 S21 127.5(4) . . ?
S23 C22 P24 115.7(3) . . ?
S21 C22 P24 116.8(3) . . ?
O25 P24 C26 110.9(3) . . ?
O25 P24 C33 110.2(3) . . ?
C26 P24 C33 109.7(3) . . ?
O25 P24 C22 110.6(2) . . ?
C26 P24 C22 106.3(3) . . ?
C33 P24 C22 109.1(3) . . ?
P24 O25 Sn1 124.6(2) . . ?
C27 C26 P24 112.5(4) . . ?
C27 C26 H26A 109.1 . . ?
P24 C26 H26A 109.1 . . ?
C27 C26 H26B 109.1 . . ?
P24 C26 H26B 109.1 . . ?
H26A C26 H26B 107.8 . . ?
C27A C26A P24A 114.9(5) . . ?
C27A C26A H26C 108.5 . . ?
P24A C26A H26C 108.5 . . ?
C27A C26A H26D 108.5 . . ?
P24A C26A H26D 108.5 . . ?
H26C C26A H26D 107.5 . . ?
C28 C27 C32 118.9(6) . . ?
C28 C27 C26 120.5(6) . . ?
C32 C27 C26 120.6(6) . . ?
C29 C28 C27 121.1(7) . . ?
C29 C28 H28 119.4 . . ?
C27 C28 H28 119.4 . . ?
C30 C29 C28 119.7(8) . . ?
C30 C29 H29 120.1 . . ?
C28 C29 H29 120.1 . . ?
C31 C30 C29 119.5(7) . . ?
C31 C30 H30 120.2 . . ?
C29 C30 H30 120.2 . . ?
C30 C31 C32 121.5(8) . . ?
C30 C31 H31 119.2 . . ?
C32 C31 H31 119.2 . . ?
C27 C32 C31 119.2(7) . . ?
C27 C32 H32 120.4 . . ?
C31 C32 H32 120.4 . . ?
C34 C33 P24 113.4(4) . . ?
C34 C33 H33A 108.9 . . ?
P24 C33 H33A 108.9 . . ?
C34 C33 H33B 108.9 . . ?
P24 C33 H33B 108.9 . . ?
H33A C33 H33B 107.7 . . ?
C39 C34 C35 117.8(6) . . ?
C39 C34 C33 120.3(6) . . ?
C35 C34 C33 121.9(6) . . ?
C36 C35 C34 121.0(7) . . ?
C36 C35 H35 119.5 . . ?
C34 C35 H35 119.5 . . ?
C35 C36 C37 120.4(8) . . ?
C35 C36 H36 119.8 . . ?
C37 C36 H36 119.8 . . ?
C38 C37 C36 119.2(8) . . ?
C38 C37 H37 120.4 . . ?
C36 C37 H37 120.4 . . ?
C39 C38 C37 120.6(8) . . ?
C39 C38 H38 119.7 . . ?
C37 C38 H38 119.7 . . ?
C38 C39 C34 121.0(7) . . ?
C38 C39 H39 119.5 . . ?
C34 C39 H39 119.5 . . ?
C45 C40 C41 119.2(6) . . ?
C45 C40 Sn1 120.1(5) . . ?
C41 C40 Sn1 119.2(4) . . ?
C42 C41 C40 119.4(7) . . ?
C42 C41 H41 120.3 . . ?
C40 C41 H41 120.3 . . ?
C43 C42 C41 121.3(8) . . ?
C43 C42 H42 119.3 . . ?
C41 C42 H42 119.3 . . ?
C42 C43 C44 119.4(7) . . ?
C42 C43 H43 120.3 . . ?
C44 C43 H43 120.3 . . ?
C45 C44 C43 120.4(8) . . ?
C45 C44 H44 119.8 . . ?
C43 C44 H44 119.8 . . ?
C44 C45 C40 120.2(8) . . ?
C44 C45 H45 119.9 . . ?
C40 C45 H45 119.9 . . ?
O6A Sn1A C40A 92.7(3) . . ?
O6A Sn1A O25A 84.8(2) . . ?
C40A Sn1A O25A 92.2(3) . . ?
O6A Sn1A Cl1A 96.6(3) . . ?
C40A Sn1A Cl1A 97.9(6) . . ?
O25A Sn1A Cl1A 169.7(6) . . ?
O6A Sn1A S2A 82.5(2) . . ?
C40A Sn1A S2A 174.6(3) . . ?
O25A Sn1A S2A 85.0(2) . . ?
Cl1A Sn1A S2A 85.0(6) . . ?
O6A Sn1A S21A 162.8(3) . . ?
C40A Sn1A S21A 99.4(3) . . ?
O25A Sn1A S21A 82.61(18) . . ?
Cl1A Sn1A S21A 93.8(3) . . ?
S2A Sn1A S21A 84.82(18) . . ?
O6A Sn1B O25A 84.7(2) . . ?
O6A Sn1B C40A 90.0(4) . . ?
O25A Sn1B C40A 90.1(3) . . ?
O6A Sn1B Cl1B 96.5(6) . . ?
O25A Sn1B Cl1B 178.0(6) . . ?
C40A Sn1B Cl1B 91.5(6) . . ?
O6A Sn1B S2A 84.3(3) . . ?
O25A Sn1B S2A 87.3(3) . . ?
C40A Sn1B S2A 173.9(3) . . ?
Cl1B Sn1B S2A 91.2(6) . . ?
O6A Sn1B S21A 165.7(4) . . ?
O25A Sn1B S21A 83.45(19) . . ?
C40A Sn1B S21A 98.0(3) . . ?
Cl1B Sn1B S21A 95.2(5) . . ?
S2A Sn1B S21A 87.2(3) . . ?
C3A S2A Sn1B 104.0(2) . . ?
C3A S2A Sn1A 103.5(2) . . ?
S4A C3A S2A 127.9(4) . . ?
S4A C3A P5A 116.1(3) . . ?
S2A C3A P5A 116.0(3) . . ?
O6A P5A C7A 110.2(3) . . ?
O6A P5A C14A 110.0(3) . . ?
C7A P5A C14A 108.3(3) . . ?
O6A P5A C3A 110.9(2) . . ?
C7A P5A C3A 108.2(3) . . ?
C14A P5A C3A 109.3(3) . . ?
P5A O6A Sn1A 124.2(3) . . ?
P5A O6A Sn1B 122.1(3) . . ?
C8A C7A P5A 109.7(4) . . ?
C8A C7A H7C 109.7 . . ?
P5A C7A H7C 109.7 . . ?
C8A C7A H7D 109.7 . . ?
P5A C7A H7D 109.7 . . ?
H7C C7A H7D 108.2 . . ?
C13A C8A C9A 117.7(6) . . ?
C13A C8A C7A 122.1(6) . . ?
C9A C8A C7A 120.2(6) . . ?
C10A C9A C8A 121.5(6) . . ?
C10A C9A H9A 119.2 . . ?
C8A C9A H9A 119.2 . . ?
C11A C10A C9A 119.6(7) . . ?
C11A C10A H10A 120.2 . . ?
C9A C10A H10A 120.2 . . ?
C12A C11A C10A 119.9(7) . . ?
C12A C11A H11A 120.1 . . ?
C10A C11A H11A 120.1 . . ?
C11A C12A C13A 121.4(7) . . ?
C11A C12A H12A 119.3 . . ?
C13A C12A H12A 119.3 . . ?
C12A C13A C8A 119.9(7) . . ?
C12A C13A H13A 120.0 . . ?
C8A C13A H13A 120.0 . . ?
C15A C14A P5A 116.5(4) . . ?
C15A C14A H14C 108.2 . . ?
P5A C14A H14C 108.2 . . ?
C15A C14A H14D 108.2 . . ?
P5A C14A H14D 108.2 . . ?
H14C C14A H14D 107.3 . . ?
C16A C15A C20A 118.9(6) . . ?
C16A C15A C14A 120.4(6) . . ?
C20A C15A C14A 120.7(6) . . ?
C17A C16A C15A 120.7(7) . . ?
C17A C16A H16A 119.6 . . ?
C15A C16A H16A 119.6 . . ?
C16A C17A C18A 120.2(8) . . ?
C16A C17A H17A 119.9 . . ?
C18A C17A H17A 119.9 . . ?
C17A C18A C19A 119.9(7) . . ?
C17A C18A H18A 120.1 . . ?
C19A C18A H18A 120.1 . . ?
C18A C19A C20A 120.1(8) . . ?
C18A C19A H19A 120.0 . . ?
C20A C19A H19A 120.0 . . ?
C19A C20A C15A 120.2(7) . . ?
C19A C20A H20A 119.9 . . ?
C15A C20A H20A 119.9 . . ?
C22A S21A Sn1A 103.0(3) . . ?
S23A C22A S21A 126.1(7) . . ?
S23A C22A P24A 115.7(6) . . ?
S21A C22A P24A 117.9(4) . . ?
O25A P24A C33A 111.7(3) . . ?
O25A P24A C26A 110.7(3) . . ?
C33A P24A C26A 107.4(3) . . ?
O25A P24A C22A 110.2(3) . . ?
C33A P24A C22A 106.1(3) . . ?
C26A P24A C22A 110.5(4) . . ?
P24A O25A Sn1B 124.5(2) . . ?
P24A O25A Sn1A 124.9(2) . . ?
C32A C27A C28A 119.6(8) . . ?
C32A C27A C26A 120.3(7) . . ?
C28A C27A C26A 119.9(8) . . ?
C27A C28A C29A 119.6(10) . . ?
C27A C28A H28A 120.2 . . ?
C29A C28A H28A 120.2 . . ?
C30A C29A C28A 119.0(10) . . ?
C30A C29A H29A 120.5 . . ?
C28A C29A H29A 120.5 . . ?
C31A C30A C29A 121.1(11) . . ?
C31A C30A H30A 119.5 . . ?
C29A C30A H30A 119.5 . . ?
C32A C31A C30A 119.6(12) . . ?
C32A C31A H31A 120.2 . . ?
C30A C31A H31A 120.2 . . ?
C31A C32A C27A 120.6(10) . . ?
C31A C32A H32A 119.7 . . ?
C27A C32A H32A 119.7 . . ?
C34A C33A P24A 112.8(5) . . ?
C34A C33A H33C 109.0 . . ?
P24A C33A H33C 109.0 . . ?
C34A C33A H33D 109.0 . . ?
P24A C33A H33D 109.0 . . ?
H33C C33A H33D 107.8 . . ?
C35A C34A C39A 117.3(7) . . ?
C35A C34A C33A 121.3(7) . . ?
C39A C34A C33A 121.4(7) . . ?
C36A C35A C34A 121.5(9) . . ?
C36A C35A H35A 119.2 . . ?
C34A C35A H35A 119.2 . . ?
C37A C36A C35A 120.3(9) . . ?
C37A C36A H36A 119.9 . . ?
C35A C36A H36A 119.9 . . ?
C36A C37A C38A 119.8(8) . . ?
C36A C37A H37A 120.1 . . ?
C38A C37A H37A 120.1 . . ?
C39A C38A C37A 119.7(9) . . ?
C39A C38A H38A 120.1 . . ?
C37A C38A H38A 120.1 . . ?
C38A C39A C34A 121.4(8) . . ?
C38A C39A H39A 119.3 . . ?
C34A C39A H39A 119.3 . . ?
C41A C40A C45A 120.9(8) . . ?
C41A C40A Sn1A 120.6(6) . . ?
C45A C40A Sn1A 118.4(7) . . ?
C41A C40A Sn1B 120.9(6) . . ?
C45A C40A Sn1B 118.2(7) . . ?
C40A C41A C42A 120.8(10) . . ?
C40A C41A H41A 119.6 . . ?
C42A C41A H41A 119.6 . . ?
C43A C42A C41A 120.7(12) . . ?
C43A C42A H42A 119.7 . . ?
C41A C42A H42A 119.7 . . ?
C42A C43A C44A 121.2(10) . . ?
C42A C43A H43A 119.4 . . ?
C44A C43A H43A 119.4 . . ?
C43A C44A C45A 119.7(9) . . ?
C43A C44A H44A 120.1 . . ?
C45A C44A H44A 120.1 . . ?
C40A C45A C44A 116.5(10) . . ?
C40A C45A H45A 121.7 . . ?
C44A C45A H45A 121.7 . . ?

loop_
_geom_bond_atom_site_label_1
_geom_bond_atom_site_label_2
_geom_bond_distance
_geom_bond_site_symmetry_2
_geom_bond_publ_flag
Sn1 O25 2.120(4) . ?
Sn1 C40 2.151(6) . ?
Sn1 O6 2.186(4) . ?
Sn1 Cl1 2.4399(15) . ?
Sn1 S2 2.5610(16) . ?
Sn1 S21 2.5689(15) . ?
S2 C3 1.708(6) . ?
C3 S4 1.635(6) . ?
C3 P5 1.838(6) . ?
P5 O6 1.520(4) . ?
P5 C14 1.796(6) . ?
P5 C7 1.814(6) . ?
C7 C8 1.532(9) . ?
C7 H7A 0.9900 . ?
C7 H7B 0.9900 . ?
C8 C9 1.383(9) . ?
C8 C13 1.391(8) . ?
C9 C10 1.392(10) . ?
C9 H9 0.9500 . ?
C10 C11 1.380(10) . ?
C10 H10 0.9500 . ?
C11 C12 1.373(10) . ?
C11 H11 0.9500 . ?
C12 C13 1.378(9) . ?
C12 H12 0.9500 . ?
C13 H13 0.9500 . ?
C14 C15 1.507(8) . ?
C14 H14A 0.9900 . ?
C14 H14B 0.9900 . ?
C15 C20 1.388(8) . ?
C15 C16 1.387(8) . ?
C16 C17 1.373(9) . ?
C16 H16 0.9500 . ?
C17 C18 1.377(9) . ?
C17 H17 0.9500 . ?
C18 C19 1.376(10) . ?
C18 H18 0.9500 . ?
C19 C20 1.386(9) . ?
C19 H19 0.9500 . ?
C20 H20 0.9500 . ?
S21 C22 1.693(6) . ?
C22 S23 1.653(6) . ?
C22 P24 1.810(6) . ?
P24 O25 1.523(4) . ?
P24 C26 1.808(6) . ?
P24 C33 1.810(6) . ?
C26 C27 1.512(9) . ?
C26 H26A 0.9900 . ?
C26 H26B 0.9900 . ?
C26A C27A 1.504(11) . ?
C26A P24A 1.814(8) . ?
C26A H26C 0.9900 . ?
C26A H26D 0.9900 . ?
C27 C28 1.384(10) . ?
C27 C32 1.392(10) . ?
C28 C29 1.383(10) . ?
C28 H28 0.9500 . ?
C29 C30 1.383(12) . ?
C29 H29 0.9500 . ?
C30 C31 1.363(12) . ?
C30 H30 0.9500 . ?
C31 C32 1.393(11) . ?
C31 H31 0.9500 . ?
C32 H32 0.9500 . ?
C33 C34 1.503(10) . ?
C33 H33A 0.9900 . ?
C33 H33B 0.9900 . ?
C34 C39 1.394(9) . ?
C34 C35 1.396(9) . ?
C35 C36 1.372(11) . ?
C35 H35 0.9500 . ?
C36 C37 1.383(12) . ?
C36 H36 0.9500 . ?
C37 C38 1.383(12) . ?
C37 H37 0.9500 . ?
C38 C39 1.367(11) . ?
C38 H38 0.9500 . ?
C39 H39 0.9500 . ?
C40 C45 1.393(9) . ?
C40 C41 1.409(9) . ?
C41 C42 1.394(9) . ?
C41 H41 0.9500 . ?
C42 C43 1.365(13) . ?
C42 H42 0.9500 . ?
C43 C44 1.401(14) . ?
C43 H43 0.9500 . ?
C44 C45 1.387(10) . ?
C44 H44 0.9500 . ?
C45 H45 0.9500 . ?
Sn1A O6A 2.116(6) . ?
Sn1A C40A 2.140(9) . ?
Sn1A O25A 2.166(6) . ?
Sn1A Cl1A 2.457(10) . ?
Sn1A S2A 2.588(7) . ?
Sn1A S21A 2.595(5) . ?
Sn1B O6A 2.129(6) . ?
Sn1B O25A 2.158(6) . ?
Sn1B C40A 2.225(11) . ?
Sn1B Cl1B 2.47(2) . ?
Sn1B S2A 2.504(9) . ?
Sn1B S21A 2.566(5) . ?
S2A C3A 1.707(6) . ?
C3A S4A 1.630(6) . ?
C3A P5A 1.819(6) . ?
P5A O6A 1.524(4) . ?
P5A C7A 1.804(6) . ?
P5A C14A 1.814(6) . ?
C7A C8A 1.505(9) . ?
C7A H7C 0.9900 . ?
C7A H7D 0.9900 . ?
C8A C13A 1.388(9) . ?
C8A C9A 1.388(8) . ?
C9A C10A 1.385(9) . ?
C9A H9A 0.9500 . ?
C10A C11A 1.362(11) . ?
C10A H10A 0.9500 . ?
C11A C12A 1.358(12) . ?
C11A H11A 0.9500 . ?
C12A C13A 1.383(11) . ?
C12A H12A 0.9500 . ?
C13A H13A 0.9500 . ?
C14A C15A 1.512(8) . ?
C14A H14C 0.9900 . ?
C14A H14D 0.9900 . ?
C15A C16A 1.386(9) . ?
C15A C20A 1.389(9) . ?
C16A C17A 1.374(10) . ?
C16A H16A 0.9500 . ?
C17A C18A 1.377(12) . ?
C17A H17A 0.9500 . ?
C18A C19A 1.379(13) . ?
C18A H18A 0.9500 . ?
C19A C20A 1.384(10) . ?
C19A H19A 0.9500 . ?
C20A H20A 0.9500 . ?
S21A C22A 1.710(7) . ?
C22A S23A 1.653(13) . ?
C22A P24A 1.829(7) . ?
P24A O25A 1.517(4) . ?
P24A C33A 1.807(7) . ?
C27A C32A 1.394(12) . ?
C27A C28A 1.395(11) . ?
C28A C29A 1.399(14) . ?
C28A H28A 0.9500 . ?
C29A C30A 1.384(17) . ?
C29A H29A 0.9500 . ?
C30A C31A 1.383(17) . ?
C30A H30A 0.9500 . ?
C31A C32A 1.368(14) . ?
C31A H31A 0.9500 . ?
C32A H32A 0.9500 . ?
C33A C34A 1.500(9) . ?
C33A H33C 0.9900 . ?
C33A H33D 0.9900 . ?
C34A C35A 1.385(11) . ?
C34A C39A 1.408(11) . ?
C35A C36A 1.377(12) . ?
C35A H35A 0.9500 . ?
C36A C37A 1.369(14) . ?
C36A H36A 0.9500 . ?
C37A C38A 1.392(14) . ?
C37A H37A 0.9500 . ?
C38A C39A 1.367(11) . ?
C38A H38A 0.9500 . ?
C39A H39A 0.9500 . ?
C40A C41A 1.351(12) . ?
C40A C45A 1.396(11) . ?
C41A C42A 1.397(12) . ?
C41A H41A 0.9500 . ?
C42A C43A 1.319(15) . ?
C42A H42A 0.9500 . ?
C43A C44A 1.378(16) . ?
C43A H43A 0.9500 . ?
C44A C45A 1.455(15) . ?
C44A H44A 0.9500 . ?
C45A H45A 0.9500 . ?
